data_4003673
loop_
_publ_author_name
'Petrov, Andrey A.'
'Fateev, Sergey A.'
'Khrustalev, Victor N.'
'Li, Yumao'
'Dorovatovskii, Pavel V.'
'Zubavichus, Yan V.'
'Goodilin, Eugene A.'
'Tarasov, Alexey B.'

_publ_section_title
;
 Formamidinium Haloplumbate Intermediates: The Missing Link in a Chain of
 Hybrid Perovskites Crystallization
;
_journal_name_full 'Chemistry of Materials'
_journal_paper_doi 10.1021/acs.chemmater.0c02156
_journal_year 2020
_chemical_absolute_configuration unk
_chemical_formula_moiety 'I8 Pb3, 4(C3 H7 N O), 2(C H5 N2)'
_chemical_formula_sum 'C14 H38 I8 N8 O4 Pb3'
_chemical_formula_weight 2019.32
_space_group_crystal_system orthorhombic
_space_group_IT_number 43
_space_group_name_Hall 'F 2 -2d'
_space_group_name_H-M_alt 'F d d 2'
_atom_sites_solution_hydrogens geom
_atom_sites_solution_primary difmap
_atom_sites_solution_secondary difmap
_audit_creation_method SHELXL-2013
_cell_angle_alpha 90
_cell_angle_beta 90
_cell_angle_gamma 90
_cell_formula_units_Z 8
_cell_length_a 40.200(8)
_cell_length_b 45.720(9)
_cell_length_c 4.5800(9)
_cell_measurement_reflns_used 500
_cell_measurement_temperature 100(2)
_cell_measurement_theta_max 30.5
_cell_measurement_theta_min 3.5
_cell_volume 8418(3)
_computing_cell_refinement 'iMosflm (Battye et al., 2011)'
_computing_data_collection 'Marccd (Doyle, 2011)'
_computing_data_reduction iMosflm
_computing_molecular_graphics 'SHELXTL (Sheldrick, 2015)'
_computing_publication_material SHELXTL
_computing_structure_refinement 'SHELXL (Sheldrick, 2015)'
_computing_structure_solution 'SHELXT (Sheldrick, 2015)'
_diffrn_ambient_temperature 100(2)
_diffrn_measured_fraction_theta_full 0.994
_diffrn_measured_fraction_theta_max 0.991
_diffrn_measurement_device_type 'Rayonix SX165 CCD'
_diffrn_measurement_method '/f scan'
_diffrn_radiation_type synchrotron
_diffrn_radiation_wavelength 0.80246
_diffrn_reflns_av_R_equivalents 0.1032
_diffrn_reflns_av_unetI/netI 0.1171
_diffrn_reflns_Laue_measured_fraction_full 0.994
_diffrn_reflns_Laue_measured_fraction_max 0.991
_diffrn_reflns_limit_h_max 50
_diffrn_reflns_limit_h_min -50
_diffrn_reflns_limit_k_max 58
_diffrn_reflns_limit_k_min -58
_diffrn_reflns_limit_l_max 5
_diffrn_reflns_limit_l_min -5
_diffrn_reflns_number 16271
_diffrn_reflns_point_group_measured_fraction_full 0.996
_diffrn_reflns_point_group_measured_fraction_max 0.993
_diffrn_reflns_theta_full 28.782
_diffrn_reflns_theta_max 30.852
_diffrn_reflns_theta_min 3.578
_exptl_absorpt_coefficient_mu 22.142
_exptl_absorpt_correction_T_max 0.600
_exptl_absorpt_correction_T_min 0.120
_exptl_absorpt_correction_type multi-scan
_exptl_absorpt_process_details 'Scala (Evans, 2006)'
_exptl_crystal_colour black
_exptl_crystal_density_diffrn 3.187
_exptl_crystal_description needle
_exptl_crystal_F_000 7040
_exptl_crystal_size_max 0.150
_exptl_crystal_size_mid 0.020
_exptl_crystal_size_min 0.020
_refine_diff_density_max 3.081
_refine_diff_density_min -2.235
_refine_diff_density_rms 0.348
_refine_ls_abs_structure_details
;
 Refined as an inversion twin.
;
_refine_ls_abs_structure_Flack 0.468(11)
_refine_ls_extinction_coef 0.000062(6)
_refine_ls_extinction_expression Fc^*^=kFc[1+0.001xFc^2^\l^3^/sin(2\q)]^-1/4^
_refine_ls_extinction_method SHELXL
_refine_ls_goodness_of_fit_ref 0.849
_refine_ls_hydrogen_treatment constr
_refine_ls_matrix_type full
_refine_ls_number_parameters 168
_refine_ls_number_reflns 4532
_refine_ls_number_restraints 1
_refine_ls_restrained_S_all 0.848
_refine_ls_R_factor_all 0.0480
_refine_ls_R_factor_gt 0.0445
_refine_ls_shift/su_max 0.001
_refine_ls_shift/su_mean 0.000
_refine_ls_structure_factor_coef Fsqd
_refine_ls_weighting_details 'w=1/[\s^2^(Fo^2^)] where P=(Fo^2^+2Fc^2^)/3'
_refine_ls_weighting_scheme calc
_refine_ls_wR_factor_gt 0.1014
_refine_ls_wR_factor_ref 0.1036
_reflns_Friedel_coverage 0.778
_reflns_Friedel_fraction_full 0.998
_reflns_Friedel_fraction_max 0.997
_reflns_number_gt 4041
_reflns_number_total 4532
_reflns_threshold_expression 'I > 2\s(I)'
_cod_data_source_file cm0c02156_si_002.cif
_cod_data_source_block FAPbI_DMF2
_cod_database_code 4003673
_shelx_space_group_comment
;
The symmetry employed for this shelxl refinement is uniquely defined
by the following loop, which should always be used as a source of
symmetry information in preference to the above space-group names.
They are only intended as comments.
;
_shelx_estimated_absorpt_t_min 0.135
_shelx_estimated_absorpt_t_max 0.664
_shelxl_version_number 2013-4

loop_
_space_group_symop_operation_xyz
'x, y, z'
'-x, -y, z'
'x+1/4, -y+1/4, z+1/4'
'-x+1/4, y+1/4, z+1/4'
'x, y+1/2, z+1/2'
'-x, -y+1/2, z+1/2'
'x+1/4, -y+3/4, z+3/4'
'-x+1/4, y+3/4, z+3/4'
'x+1/2, y, z+1/2'
'-x+1/2, -y, z+1/2'
'x+3/4, -y+1/4, z+3/4'
'-x+3/4, y+1/4, z+3/4'
'x+1/2, y+1/2, z'
'-x+1/2, -y+1/2, z'
'x+3/4, -y+3/4, z+1/4'
'-x+3/4, y+3/4, z+1/4'

loop_
_atom_site_label
_atom_site_type_symbol
_atom_site_fract_x
_atom_site_fract_y
_atom_site_fract_z
_atom_site_U_iso_or_equiv
_atom_site_adp_type
_atom_site_occupancy
_atom_site_site_symmetry_order
_atom_site_calc_flag
_atom_site_refinement_flags_posn
_atom_site_refinement_flags_adp
_atom_site_refinement_flags_occupancy
_atom_site_disorder_assembly
_atom_site_disorder_group
Pb1 Pb 0.50292(2) 0.40967(2) 0.94714(19) 0.01352(17) Uani 1 1 d . . . . .
Pb2 Pb 0.5000 0.5000 0.4486(3) 0.01271(18) Uani 1 2 d S T P . .
I1 I 0.45622(2) 0.44120(2) 0.4512(2) 0.0134(2) Uani 1 1 d . . . . .
I2 I 0.55096(2) 0.38745(2) 1.4525(2) 0.0151(2) Uani 1 1 d . . . . .
I3 I 0.46219(2) 0.35444(2) 0.9116(3) 0.0184(2) Uani 1 1 d . . . . .
I4 I 0.54776(2) 0.47415(2) -0.0500(2) 0.0131(2) Uani 1 1 d . . . . .
N1 N 0.7169(3) 0.5139(3) 0.786(3) 0.025(3) Uani 1 1 d . . . . .
H1A H 0.7059 0.5121 0.6205 0.030 Uiso 1 1 calc R U . . .
H1B H 0.7172 0.4993 0.9114 0.030 Uiso 1 1 calc R U . . .
N2 N 0.7345(3) 0.5612(2) 0.682(3) 0.016(2) Uani 1 1 d . . . . .
H2A H 0.7242 0.5614 0.5120 0.019 Uiso 1 1 calc R U . . .
H2B H 0.7458 0.5766 0.7398 0.019 Uiso 1 1 calc R U . . .
C1 C 0.7329(4) 0.5383(3) 0.845(3) 0.019(3) Uani 1 1 d . . . . .
H1 H 0.7444 0.5392 1.0264 0.023 Uiso 1 1 calc R U . . .
O1 O 0.6951(3) 0.4808(2) 0.260(3) 0.028(3) Uani 1 1 d . . . . .
N3 N 0.6489(3) 0.4518(3) 0.306(3) 0.029(3) Uani 1 1 d . . . . .
C2 C 0.6789(3) 0.4573(3) 0.205(4) 0.025(3) Uani 1 1 d . . . . .
H2 H 0.6892 0.4430 0.0849 0.030 Uiso 1 1 calc R U . . .
C3 C 0.6314(4) 0.4714(5) 0.505(6) 0.054(5) Uani 1 1 d . . . . .
H3A H 0.6268 0.4612 0.6890 0.080 Uiso 1 1 calc R U . . .
H3B H 0.6104 0.4776 0.4161 0.080 Uiso 1 1 calc R U . . .
H3C H 0.6452 0.4886 0.5447 0.080 Uiso 1 1 calc R U . . .
C4 C 0.6337(4) 0.4236(4) 0.226(6) 0.054(5) Uani 1 1 d . . . . .
H4A H 0.6141 0.4271 0.1037 0.080 Uiso 1 1 calc R U . . .
H4B H 0.6270 0.4132 0.4034 0.080 Uiso 1 1 calc R U . . .
H4C H 0.6498 0.4118 0.1175 0.080 Uiso 1 1 calc R U . . .
O2 O 0.3161(3) 0.4461(2) 0.281(3) 0.026(3) Uani 1 1 d . . . . .
N4 N 0.3620(3) 0.4309(2) 0.036(3) 0.019(3) Uani 1 1 d . . . . .
C5 C 0.3351(3) 0.4264(3) 0.194(4) 0.021(3) Uani 1 1 d . . . . .
H5 H 0.3299 0.4068 0.2458 0.025 Uiso 1 1 calc R U . . .
C6 C 0.3714(4) 0.4594(3) -0.071(5) 0.031(4) Uani 1 1 d . . . . .
H6A H 0.3708 0.4594 -0.2846 0.047 Uiso 1 1 calc R U . . .
H6B H 0.3939 0.4641 -0.0042 0.047 Uiso 1 1 calc R U . . .
H6C H 0.3558 0.4741 0.0042 0.047 Uiso 1 1 calc R U . . .
C7 C 0.3828(4) 0.4058(3) -0.059(4) 0.027(3) Uani 1 1 d . . . . .
H7A H 0.3762 0.3882 0.0489 0.040 Uiso 1 1 calc R U . . .
H7B H 0.4062 0.4101 -0.0206 0.040 Uiso 1 1 calc R U . . .
H7C H 0.3796 0.4025 -0.2688 0.040 Uiso 1 1 calc R U . . .

loop_
_atom_site_aniso_label
_atom_site_aniso_U_11
_atom_site_aniso_U_22
_atom_site_aniso_U_33
_atom_site_aniso_U_23
_atom_site_aniso_U_13
_atom_site_aniso_U_12
Pb1 0.0166(3) 0.0092(2) 0.0147(3) 0.0005(3) 0.0001(3) 0.00030(17)
Pb2 0.0157(4) 0.0087(3) 0.0137(4) 0.000 0.000 0.0004(2)
I1 0.0138(4) 0.0102(3) 0.0162(5) 0.0001(4) 0.0007(5) -0.0003(3)
I2 0.0147(4) 0.0139(4) 0.0168(5) 0.0011(4) 0.0013(5) 0.0024(3)
I3 0.0205(4) 0.0118(4) 0.0230(5) 0.0013(4) 0.0015(5) -0.0027(3)
I4 0.0134(4) 0.0113(3) 0.0145(4) 0.0007(4) -0.0004(5) 0.0016(3)
N1 0.032(7) 0.021(6) 0.022(7) -0.011(5) -0.001(6) -0.007(5)
N2 0.018(5) 0.014(5) 0.016(6) -0.006(5) 0.000(7) -0.006(4)
C1 0.022(7) 0.016(6) 0.018(8) -0.009(5) 0.003(6) 0.009(6)
O1 0.030(6) 0.018(5) 0.036(8) 0.000(5) -0.002(6) -0.009(4)
N3 0.019(7) 0.024(6) 0.045(9) 0.011(6) 0.014(6) 0.007(5)
C2 0.022(7) 0.014(6) 0.039(10) -0.011(8) 0.004(9) -0.007(5)
C3 0.015(6) 0.068(9) 0.078(13) 0.031(10) -0.006(8) -0.013(6)
C4 0.015(6) 0.068(9) 0.078(13) 0.031(10) -0.006(8) -0.013(6)
O2 0.023(6) 0.018(5) 0.037(7) -0.001(4) 0.001(5) 0.006(4)
N4 0.018(6) 0.010(5) 0.030(7) 0.002(4) 0.010(6) -0.001(4)
C5 0.027(7) 0.013(6) 0.023(8) -0.006(6) -0.001(9) -0.004(5)
C6 0.022(7) 0.019(6) 0.053(12) 0.014(9) -0.001(10) -0.004(5)
C7 0.023(7) 0.019(7) 0.038(10) -0.014(7) 0.003(9) 0.005(5)

loop_
_atom_type_symbol
_atom_type_description
_atom_type_scat_dispersion_real
_atom_type_scat_dispersion_imag
_atom_type_scat_source
C C 0.0050 0.0020 'International Tables Vol C Tables 4.2.6.8 and 6.1.1.4'
H H 0.0000 0.0000 'International Tables Vol C Tables 4.2.6.8 and 6.1.1.4'
N N 0.0090 0.0040 'International Tables Vol C Tables 4.2.6.8 and 6.1.1.4'
O O 0.0150 0.0080 'International Tables Vol C Tables 4.2.6.8 and 6.1.1.4'
I I -0.2582 2.2555 'International Tables Vol C Tables 4.2.6.8 and 6.1.1.4'
Pb Pb -7.4040 10.6371 'International Tables Vol C Tables 4.2.6.8 and 6.1.1.4'

loop_
_geom_angle_atom_site_label_1
_geom_angle_atom_site_label_2
_geom_angle_atom_site_label_3
_geom_angle
_geom_angle_site_symmetry_1
_geom_angle_site_symmetry_3
_geom_angle_publ_flag
I3 Pb1 I2 91.38(3) . 1_554 ?
I3 Pb1 I2 95.83(3) . . ?
I2 Pb1 I2 92.77(3) 1_554 . ?
I3 Pb1 I1 91.13(3) . . ?
I2 Pb1 I1 89.68(4) 1_554 . ?
I2 Pb1 I1 172.56(3) . . ?
I3 Pb1 I1 95.42(3) . 1_556 ?
I2 Pb1 I1 172.89(3) 1_554 1_556 ?
I2 Pb1 I1 88.62(4) . 1_556 ?
I1 Pb1 I1 88.10(3) . 1_556 ?
I4 Pb2 I4 89.26(5) 2_665 . ?
I4 Pb2 I1 91.27(3) 2_665 2_665 ?
I4 Pb2 I1 89.02(3) . 2_665 ?
I4 Pb2 I1 89.02(3) 2_665 . ?
I4 Pb2 I1 91.27(3) . . ?
I1 Pb2 I1 179.59(7) 2_665 . ?
I4 Pb2 I4 179.84(4) 2_665 1_556 ?
I4 Pb2 I4 90.90(2) . 1_556 ?
I1 Pb2 I4 88.73(3) 2_665 1_556 ?
I1 Pb2 I4 90.97(3) . 1_556 ?
I4 Pb2 I4 90.90(2) 2_665 2_666 ?
I4 Pb2 I4 179.84(4) . 2_666 ?
I1 Pb2 I4 90.97(3) 2_665 2_666 ?
I1 Pb2 I4 88.73(3) . 2_666 ?
I4 Pb2 I4 88.94(5) 1_556 2_666 ?
Pb2 I1 Pb1 93.24(3) . . ?
Pb2 I1 Pb1 92.93(3) . 1_554 ?
Pb1 I1 Pb1 88.10(3) . 1_554 ?
Pb1 I2 Pb1 92.77(3) 1_556 . ?
Pb2 I4 Pb2 90.89(2) . 1_554 ?
C1 N1 H1A 120.0 . . ?
C1 N1 H1B 120.0 . . ?
H1A N1 H1B 120.0 . . ?
C1 N2 H2A 120.0 . . ?
C1 N2 H2B 120.0 . . ?
H2A N2 H2B 120.0 . . ?
N2 C1 N1 126.4(15) . . ?
N2 C1 H1 116.8 . . ?
N1 C1 H1 116.8 . . ?
C2 N3 C3 122.9(14) . . ?
C2 N3 C4 117.6(14) . . ?
C3 N3 C4 119.4(15) . . ?
O1 C2 N3 124.1(14) . . ?
O1 C2 H2 118.0 . . ?
N3 C2 H2 118.0 . . ?
N3 C3 H3A 109.5 . . ?
N3 C3 H3B 109.5 . . ?
H3A C3 H3B 109.5 . . ?
N3 C3 H3C 109.5 . . ?
H3A C3 H3C 109.5 . . ?
H3B C3 H3C 109.5 . . ?
N3 C4 H4A 109.5 . . ?
N3 C4 H4B 109.5 . . ?
H4A C4 H4B 109.5 . . ?
N3 C4 H4C 109.5 . . ?
H4A C4 H4C 109.5 . . ?
H4B C4 H4C 109.5 . . ?
C5 N4 C6 122.8(12) . . ?
C5 N4 C7 120.1(11) . . ?
C6 N4 C7 116.9(13) . . ?
O2 C5 N4 124.4(12) . . ?
O2 C5 H5 117.8 . . ?
N4 C5 H5 117.8 . . ?
N4 C6 H6A 109.5 . . ?
N4 C6 H6B 109.5 . . ?
H6A C6 H6B 109.5 . . ?
N4 C6 H6C 109.5 . . ?
H6A C6 H6C 109.5 . . ?
H6B C6 H6C 109.5 . . ?
N4 C7 H7A 109.5 . . ?
N4 C7 H7B 109.5 . . ?
H7A C7 H7B 109.5 . . ?
N4 C7 H7C 109.5 . . ?
H7A C7 H7C 109.5 . . ?
H7B C7 H7C 109.5 . . ?

loop_
_geom_bond_atom_site_label_1
_geom_bond_atom_site_label_2
_geom_bond_distance
_geom_bond_site_symmetry_2
_geom_bond_publ_flag
Pb1 I3 3.0143(10) . ?
Pb1 I2 3.1452(13) 1_554 ?
Pb1 I2 3.1808(13) . ?
Pb1 I1 3.2807(13) . ?
Pb1 I1 3.3062(13) 1_556 ?
Pb2 I4 3.2090(14) 2_665 ?
Pb2 I4 3.2090(14) . ?
Pb2 I1 3.2133(9) 2_665 ?
Pb2 I1 3.2134(9) . ?
Pb2 I4 3.2181(14) 1_556 ?
Pb2 I4 3.2181(14) 2_666 ?
I1 Pb1 3.3064(13) 1_554 ?
I2 Pb1 3.1452(13) 1_556 ?
I4 Pb2 3.2181(14) 1_554 ?
N1 C1 1.320(18) . ?
N1 H1A 0.8800 . ?
N1 H1B 0.8800 . ?
N2 C1 1.288(19) . ?
N2 H2A 0.8800 . ?
N2 H2B 0.8800 . ?
C1 H1 0.9500 . ?
O1 C2 1.281(15) . ?
N3 C2 1.314(18) . ?
N3 C3 1.46(3) . ?
N3 C4 1.47(2) . ?
C2 H2 0.9500 . ?
C3 H3A 0.9800 . ?
C3 H3B 0.9800 . ?
C3 H3C 0.9800 . ?
C4 H4A 0.9800 . ?
C4 H4B 0.9800 . ?
C4 H4C 0.9800 . ?
O2 C5 1.248(16) . ?
N4 C5 1.317(19) . ?
N4 C6 1.442(17) . ?
N4 C7 1.485(16) . ?
C5 H5 0.9500 . ?
C6 H6A 0.9800 . ?
C6 H6B 0.9800 . ?
C6 H6C 0.9800 . ?
C7 H7A 0.9800 . ?
C7 H7B 0.9800 . ?
C7 H7C 0.9800 . ?

loop_
_geom_hbond_atom_site_label_D
_geom_hbond_atom_site_label_H
_geom_hbond_atom_site_label_A
_geom_hbond_distance_DH
_geom_hbond_distance_HA
_geom_hbond_distance_DA
_geom_hbond_angle_DHA
_geom_hbond_site_symmetry_A
N1 H1A O1 0.88 2.23 2.976(17) 142.6 .
N1 H1B O1 0.88 2.01 2.786(18) 146.1 1_556
N2 H2A O2 0.88 1.97 2.760(17) 149.2 2_665
N2 H2B I3 0.88 2.86 3.651(12) 149.8 4_655

loop_
_geom_torsion_atom_site_label_1
_geom_torsion_atom_site_label_2
_geom_torsion_atom_site_label_3
_geom_torsion_atom_site_label_4
_geom_torsion
_geom_torsion_site_symmetry_1
_geom_torsion_site_symmetry_2
_geom_torsion_site_symmetry_3
_geom_torsion_site_symmetry_4
_geom_torsion_publ_flag
C3 N3 C2 O1 -3(3) . . . . ?
C4 N3 C2 O1 -179.5(17) . . . . ?
C6 N4 C5 O2 -4(3) . . . . ?
C7 N4 C5 O2 -179.4(16) . . . . ?
